data_4134604
loop_
_publ_author_name
'Yousefi, Roozbeh'
'Sarkar, Aritra'
'Ashtekar, Kumar'
'Whitehead, Daniel C.'
'Kakeshpour, Tayeb'
'Holmes, Daniel'
'Reed, Paul'
'Jackson, James E.'
'Borhan, Babak'

_publ_section_title
;
 Mechanistic Insights into the Origin of Stereoselectivity in an
 Asymmetric Chlorolactonization Catalyzed by (DHQD)<sub>2</sub>PHAL.
;
_journal_name_full 'Journal of the American Chemical Society'
_journal_paper_doi 10.1021/jacs.0c01830
_journal_year 2020
_chemical_absolute_configuration ad
_chemical_formula_moiety '2.5(C H Cl3), C48 H56 N6 O4, 2(C7 H5 O2), 0.5(C7 H6 O2)'
_chemical_formula_sum 'C68 H71.5 Cl7.5 N6 O9'
_chemical_formula_weight 1382.68
_space_group_crystal_system orthorhombic
_space_group_IT_number 19
_space_group_name_Hall 'P 2ac 2ab'
_space_group_name_H-M_alt 'P 21 21 21'
_atom_sites_solution_hydrogens geom
_atom_sites_solution_primary dual
_audit_creation_date 2018-01-25
_audit_creation_method
;
Olex2 1.2-alpha
(compiled 2018.01.22 svn.r3481 for OlexSys, GUI svn.r5457)
;
_cell_angle_alpha 90
_cell_angle_beta 90
_cell_angle_gamma 90
_cell_formula_units_Z 4
_cell_length_a 13.4811(3)
_cell_length_b 19.2956(4)
_cell_length_c 26.5465(5)
_cell_measurement_reflns_used 8033
_cell_measurement_temperature 173(2)
_cell_measurement_theta_max 70.73
_cell_measurement_theta_min 2.83
_cell_volume 6905.4(2)
_computing_cell_refinement 'APEX2 (BRUKER, V2012.10-0, 2012)'
_computing_data_collection 'COSMO (BRUKER, V1.61, 2009)'
_computing_data_reduction 'SAINT v8.34A (Bruker, 2013)'
_computing_molecular_graphics 'Olex2 (Dolomanov et al., 2009)'
_computing_publication_material 'Olex2 (Dolomanov et al., 2009)'
_computing_structure_refinement 'XL (Sheldrick, 2008)'
_computing_structure_solution 'XT (Sheldrick, 2015)'
_diffrn_ambient_temperature 173(2)
_diffrn_detector_area_resol_mean 8.36
_diffrn_measured_fraction_theta_full 0.975
_diffrn_measured_fraction_theta_max 0.958
_diffrn_measurement_device_type 'Bruker APEX-II CCD'
_diffrn_measurement_method '\w and \f'
_diffrn_radiation_monochromator graphite
_diffrn_radiation_type CuK\a
_diffrn_radiation_wavelength 1.54178
_diffrn_reflns_av_R_equivalents 0.0691
_diffrn_reflns_av_unetI/netI 0.0669
_diffrn_reflns_Laue_measured_fraction_full 0.975
_diffrn_reflns_Laue_measured_fraction_max 0.958
_diffrn_reflns_limit_h_max 15
_diffrn_reflns_limit_h_min -13
_diffrn_reflns_limit_k_max 23
_diffrn_reflns_limit_k_min -22
_diffrn_reflns_limit_l_max 31
_diffrn_reflns_limit_l_min -31
_diffrn_reflns_number 39830
_diffrn_reflns_point_group_measured_fraction_full 0.966
_diffrn_reflns_point_group_measured_fraction_max 0.945
_diffrn_reflns_theta_full 67.679
_diffrn_reflns_theta_max 72.195
_diffrn_reflns_theta_min 2.831
_diffrn_source 'sealed tube'
_diffrn_standards_number 0
_exptl_absorpt_coefficient_mu 3.286
_exptl_absorpt_correction_T_max 0.7536
_exptl_absorpt_correction_T_min 0.6204
_exptl_absorpt_correction_type multi-scan
_exptl_absorpt_process_details
'SADABS-2012/1 (Bruker,2012) was used for absorption correction. wR2(int) was 0.0783 before and 0.0631 after correction. The Ratio of minimum to maximum transmission is 0.8232. The \l/2 correction factor is 0.0015.'
_exptl_crystal_colour colourless
_exptl_crystal_colour_primary colourless
_exptl_crystal_density_diffrn 1.330
_exptl_crystal_description block
_exptl_crystal_F_000 2884
_exptl_crystal_recrystallization_method 'slow evaporation of CDCl3 solution in NMR tube'
_exptl_crystal_size_max 0.465
_exptl_crystal_size_mid 0.314
_exptl_crystal_size_min 0.178
_refine_diff_density_max 0.675
_refine_diff_density_min -0.396
_refine_diff_density_rms 0.059
_refine_ls_abs_structure_details
;
 Flack x determined using 2851 quotients [(I+)-(I-)]/[(I+)+(I-)]
 (Parsons, Flack and Wagner, Acta Cryst. B69 (2013) 249-259).
;
_refine_ls_abs_structure_Flack 0.055(11)
_refine_ls_extinction_method none
_refine_ls_goodness_of_fit_ref 1.029
_refine_ls_hydrogen_treatment constr
_refine_ls_matrix_type full
_refine_ls_number_parameters 831
_refine_ls_number_reflns 12876
_refine_ls_number_restraints 43
_refine_ls_restrained_S_all 7.220
_refine_ls_R_factor_all 0.1090
_refine_ls_R_factor_gt 0.0713
_refine_ls_shift/su_max 0.000
_refine_ls_shift/su_mean 0.000
_refine_ls_structure_factor_coef Fsqd
_refine_ls_weighting_details 'w=1/[\s^2^(Fo^2^)+(0.1218P)^2^+0.9059P] where P=(Fo^2^+2Fc^2^)/3'
_refine_ls_weighting_scheme calc
_refine_ls_wR_factor_gt 0.1911
_refine_ls_wR_factor_ref 0.2225
_reflns_Friedel_coverage 0.799
_reflns_Friedel_fraction_full 0.955
_reflns_Friedel_fraction_max 0.929
_reflns_number_gt 8494
_reflns_number_total 12876
_reflns_threshold_expression 'I > 2\s(I)'
_cod_data_source_file ja0c01830_si_002.cif
_cod_data_source_block melessa_1
_cod_original_formula_sum 'C68 H71.50 Cl7.50 N6 O9'
_cod_database_code 4134604
_shelxl_version_number 2014/6
_shelx_space_group_comment
;
The symmetry employed for this shelxl refinement is uniquely defined
by the following loop, which should always be used as a source of
symmetry information in preference to the above space-group names.
They are only intended as comments.
;
_shelx_estimated_absorpt_t_max 0.592
_shelx_estimated_absorpt_t_min 0.310
_olex2_refinement_description
;
1. Fixed Uiso
 At 1.2 times of:
  All C(H) groups, All C(H,H) groups, All N(H) groups
 At 1.5 times of:
  All C(H,H,H) groups, All O(H) groups
2. Restrained distances
 C10S-Cl7S = C10S-Cl9S = C10S-Cl8S_$1
 1.783 with sigma of 0.02
 C7S-C1S
 1.54 with sigma of 0.02
 Cl7S-Cl9S = Cl9S-Cl8S_$1 = Cl8S_$1-Cl7S
 2.946 with sigma of 0.04
3. Uiso/Uaniso restraints and constraints
Cl7S \\sim Cl8S \\sim Cl9S \\sim C10S: within 2A with sigma of 0.04 and sigma
for terminal atoms of 0.08
Cl1S \\sim Cl2S \\sim Cl3S \\sim Cl4S \\sim Cl5S \\sim Cl6S: within 2A with
sigma of 0.002 and sigma for terminal atoms of 0.004
Uanis(C6S) = Uanis(C3S)
Uanis(C10S) = Uanis(C9S)
Uanis(C2S) = Uanis(C5S)
Uanis(C1S) = Uanis(C25)
Uanis(C7S) = Uanis(C1A)
Uanis(C6S) = Uanis(C2S)
4. Rigid body (RIGU) restrains
 Cl7S, Cl8S, Cl9S, C10S
 with sigma for 1-2 distances of 0.004 and sigma for 1-3 distances of 0.004
5. Others
 Fixed Sof: O1S(0.5) H1S(0.5) O2S(0.5) C1S(0.5) C2S(0.5) H2S(0.5) C3S(0.5)
 H3S(0.5) C4S(0.5) H4S(0.5) C5S(0.5) H5S(0.5) C6S(0.5) H6S(0.5) C7S(0.5)
 C10S(0.5) H10S(0.5) Cl7S(0.5) Cl8S(0.5) Cl9S(0.5)
6.a Free rotating group:
 C10S(Cl7S,Cl8S,Cl9S)
6.b Ternary CH refined with riding coordinates:
 C8S(H8S), C9S(H9S), N3(H3), N5(H5), C9(H9), C10(H10), C12(H12), C13(H13),
 C29(H29), C30(H30), C32(H32), C33(H33), C10S(H10S)
6.c Secondary CH2 refined with riding coordinates:
 C11(H11A,H11B), C14(H14A,H14B), C15(H15A,H15B), C16(H16A,H16B), C17(H17A,
 H17B), C31(H31A,H31B), C34(H34A,H34B), C35(H35A,H35B), C36(H36A,H36B),
 C37(H37A,H37B)
6.d Aromatic/amide H refined with riding coordinates:
 C3(H3A), C4(H4), C5(H5A), C6(H6), C20(H20), C21(H21), C23(H23), C24(H24),
 C26(H26), C40(H40), C41(H41), C43(H43), C44(H44), C46(H46), C3A(H3AA),
 C4A(H4A), C5A(H5AA), C6A(H6A), C7A(H7A), C3B(H3B), C4B(H4B), C5B(H5B),
 C6B(H6B), C7B(H7B), C2S(H2S), C3S(H3S), C4S(H4S), C5S(H5S), C6S(H6S)
6.e Fitted hexagon refined as free rotating group:
 C1S(C2S,C3S,C4S,C5S,C6S)
6.f Idealised Me refined as rotating group:
 C18(H18A,H18B,H18C), C28(H28A,H28B,H28C), C38(H38A,H38B,H38C), C48(H48A,H48B,
 H48C)
6.g Idealised tetrahedral OH refined as rotating group:
 O1S(H1S)
;
_olex2_diffrn_ambient_temperature_device 'Oxford Cryosystems'
_olex2_exptl_crystal_mounting_method 'The crystal was mounted on a nylon loop with paratone oil'
_olex2_submission_original_sample_id Melissa_1
_olex2_submission_special_instructions 'No special instructions were received'

loop_
_space_group_symop_operation_xyz
'x, y, z'
'-x+1/2, -y, z+1/2'
'-x, y+1/2, -z+1/2'
'x+1/2, -y+1/2, -z'

loop_
_atom_site_label
_atom_site_type_symbol
_atom_site_fract_x
_atom_site_fract_y
_atom_site_fract_z
_atom_site_U_iso_or_equiv
_atom_site_adp_type
_atom_site_occupancy
_atom_site_site_symmetry_order
_atom_site_calc_flag
_atom_site_refinement_flags_posn
_atom_site_refinement_flags_adp
_atom_site_refinement_flags_occupancy
_atom_site_disorder_assembly
_atom_site_disorder_group
Cl1S Cl 0.2729(6) 0.2819(2) 0.7057(2) 0.223(4) Uani 1 1 d . U . . .
Cl2S Cl 0.3164(3) 0.3499(2) 0.6084(2) 0.171(2) Uani 1 1 d . U . . .
Cl3S Cl 0.1739(3) 0.40296(16) 0.67628(14) 0.1254(13) Uani 1 1 d . U . . .
C8S C 0.2294(9) 0.3248(6) 0.6534(5) 0.109(4) Uani 1 1 d . . . . .
H8S H 0.1773 0.2959 0.6368 0.131 Uiso 1 1 calc R . . . .
Cl4S Cl 0.5273(3) 0.65998(16) 0.63069(10) 0.1118(11) Uani 1 1 d . U . . .
Cl5S Cl 0.5655(4) 0.6703(2) 0.73612(12) 0.1418(16) Uani 1 1 d . U . . .
Cl6S Cl 0.5048(3) 0.7910(2) 0.6792(2) 0.166(2) Uani 1 1 d . U . . .
C9S C 0.5705(9) 0.7154(6) 0.6788(4) 0.091(3) Uani 1 1 d . . . . .
H9S H 0.6415 0.7268 0.6716 0.109 Uiso 1 1 calc R . . . .
O1 O 0.2310(3) 0.5668(2) 0.55447(14) 0.0391(9) Uani 1 1 d . . . . .
O2 O 0.1140(4) 0.5149(3) 0.31464(16) 0.0589(13) Uani 1 1 d . . . . .
O3 O 0.5818(3) 0.4363(3) 0.56134(15) 0.0477(11) Uani 1 1 d . . . . .
O4 O 0.7765(4) 0.4553(3) 0.33079(18) 0.0634(14) Uani 1 1 d . . . . .
N1 N 0.3615(4) 0.5152(3) 0.51389(17) 0.0432(12) Uani 1 1 d . . . . .
N2 N 0.4540(4) 0.4835(3) 0.51550(18) 0.0480(13) Uani 1 1 d . . . . .
N3 N 0.1627(4) 0.6983(3) 0.4982(2) 0.0433(12) Uani 1 1 d . . . . .
H3 H 0.2159 0.6915 0.4725 0.052 Uiso 1 1 calc R . . . .
N4 N -0.0043(5) 0.3854(3) 0.4898(2) 0.0530(14) Uani 1 1 d . . . . .
N5 N 0.6516(4) 0.3029(3) 0.5079(2) 0.0488(13) Uani 1 1 d . . . . .
H5 H 0.6051 0.3115 0.4793 0.059 Uiso 1 1 calc R . . . .
N6 N 0.8144(5) 0.6189(3) 0.4993(3) 0.0648(18) Uani 1 1 d . . . . .
C1 C 0.3211(5) 0.5352(3) 0.5554(2) 0.0382(13) Uani 1 1 d . . . . .
C2 C 0.3634(4) 0.5260(3) 0.6051(2) 0.0382(13) Uani 1 1 d . . . . .
C3 C 0.3184(5) 0.5492(4) 0.6496(2) 0.0441(14) Uani 1 1 d . . . . .
H3A H 0.2573 0.5737 0.6485 0.053 Uiso 1 1 calc R . . . .
C4 C 0.3640(5) 0.5360(4) 0.6947(2) 0.0523(17) Uani 1 1 d . . . . .
H4 H 0.3341 0.5514 0.7251 0.063 Uiso 1 1 calc R . . . .
C5 C 0.4547(6) 0.4998(4) 0.6966(2) 0.0554(18) Uani 1 1 d . . . . .
H5A H 0.4850 0.4903 0.7281 0.066 Uiso 1 1 calc R . . . .
C6 C 0.4985(5) 0.4785(4) 0.6535(2) 0.0511(16) Uani 1 1 d . . . . .
H6 H 0.5601 0.4546 0.6548 0.061 Uiso 1 1 calc R . . . .
C7 C 0.4532(4) 0.4917(3) 0.6064(2) 0.0399(13) Uani 1 1 d . . . . .
C8 C 0.4942(4) 0.4711(3) 0.5592(2) 0.0418(14) Uani 1 1 d . . . . .
C9 C 0.1802(4) 0.5685(3) 0.5068(2) 0.0379(13) Uani 1 1 d . . . . .
H9 H 0.2293 0.5734 0.4787 0.045 Uiso 1 1 calc R . . . .
C10 C 0.1096(4) 0.6303(3) 0.5071(2) 0.0369(13) Uani 1 1 d . . . . .
H10 H 0.0637 0.6237 0.4779 0.044 Uiso 1 1 calc R . . . .
C11 C 0.0448(5) 0.6386(3) 0.5533(3) 0.0452(14) Uani 1 1 d . . . . .
H11A H 0.0770 0.6164 0.5827 0.054 Uiso 1 1 calc R . . . .
H11B H -0.0200 0.6157 0.5476 0.054 Uiso 1 1 calc R . . . .
C12 C 0.0288(5) 0.7161(4) 0.5638(3) 0.0528(16) Uani 1 1 d . . . . .
H12 H -0.0246 0.7223 0.5896 0.063 Uiso 1 1 calc R . . . .
C13 C 0.1265(6) 0.7478(4) 0.5830(3) 0.0556(17) Uani 1 1 d . . . . .
H13 H 0.1203 0.7994 0.5812 0.067 Uiso 1 1 calc R . . . .
C14 C 0.2076(5) 0.7252(4) 0.5455(3) 0.0506(16) Uani 1 1 d . . . . .
H14A H 0.2508 0.7652 0.5376 0.061 Uiso 1 1 calc R . . . .
H14B H 0.2491 0.6887 0.5610 0.061 Uiso 1 1 calc R . . . .
C15 C -0.0001(6) 0.7521(4) 0.5151(3) 0.0602(19) Uani 1 1 d . . . . .
H15A H -0.0191 0.8007 0.5219 0.072 Uiso 1 1 calc R . . . .
H15B H -0.0575 0.7282 0.4996 0.072 Uiso 1 1 calc R . . . .
C16 C 0.0894(6) 0.7497(4) 0.4793(3) 0.0577(18) Uani 1 1 d . . . . .
H16A H 0.0673 0.7366 0.4450 0.069 Uiso 1 1 calc R . . . .
H16B H 0.1206 0.7961 0.4774 0.069 Uiso 1 1 calc R . . . .
C17 C 0.1487(7) 0.7286(5) 0.6368(3) 0.070(2) Uani 1 1 d . . . . .
H17A H 0.1546 0.6776 0.6389 0.084 Uiso 1 1 calc R . . . .
H17B H 0.0916 0.7426 0.6579 0.084 Uiso 1 1 calc R . . . .
C18 C 0.2417(8) 0.7605(6) 0.6586(4) 0.091(3) Uani 1 1 d . . . . .
H18A H 0.2980 0.7507 0.6363 0.137 Uiso 1 1 calc GR . . . .
H18B H 0.2545 0.7406 0.6919 0.137 Uiso 1 1 calc GR . . . .
H18C H 0.2329 0.8107 0.6616 0.137 Uiso 1 1 calc GR . . . .
C19 C 0.1200(4) 0.5018(3) 0.5000(2) 0.0372(12) Uani 1 1 d . . . . .
C20 C 0.0917(5) 0.4633(3) 0.5404(2) 0.0472(15) Uani 1 1 d . . . . .
H20 H 0.1141 0.4754 0.5732 0.057 Uiso 1 1 calc R . . . .
C21 C 0.0289(6) 0.4055(4) 0.5338(3) 0.0536(17) Uani 1 1 d . . . . .
H21 H 0.0098 0.3798 0.5627 0.064 Uiso 1 1 calc R . . . .
C22 C 0.0269(5) 0.4220(3) 0.4483(2) 0.0454(15) Uani 1 1 d . . . . .
C23 C -0.0071(6) 0.4000(4) 0.4004(3) 0.0524(16) Uani 1 1 d . . . . .
H23 H -0.0525 0.3624 0.3983 0.063 Uiso 1 1 calc R . . . .
C24 C 0.0233(6) 0.4309(4) 0.3582(3) 0.0542(17) Uani 1 1 d . . . . .
H24 H 0.0005 0.4145 0.3265 0.065 Uiso 1 1 calc R . . . .
C25 C 0.0892(5) 0.4881(4) 0.3603(2) 0.0472(13) Uani 1 1 d . . . . .
C26 C 0.1219(5) 0.5132(3) 0.4059(2) 0.0398(13) Uani 1 1 d . . . . .
H26 H 0.1648 0.5522 0.4073 0.048 Uiso 1 1 calc R . . . .
C27 C 0.0901(4) 0.4798(3) 0.4511(2) 0.0374(12) Uani 1 1 d . . . . .
C28 C 0.1883(7) 0.5686(4) 0.3138(3) 0.069(2) Uani 1 1 d . . . . .
H28A H 0.1642 0.6089 0.3327 0.104 Uiso 1 1 calc GR . . . .
H28B H 0.2017 0.5821 0.2789 0.104 Uiso 1 1 calc GR . . . .
H28C H 0.2494 0.5514 0.3294 0.104 Uiso 1 1 calc GR . . . .
C29 C 0.6395(4) 0.4324(4) 0.5158(2) 0.0426(14) Uani 1 1 d . . . . .
H29 H 0.5940 0.4268 0.4863 0.051 Uiso 1 1 calc R . . . .
C30 C 0.7070(5) 0.3686(4) 0.5198(2) 0.0466(15) Uani 1 1 d . . . . .
H30 H 0.7599 0.3738 0.4936 0.056 Uiso 1 1 calc R . . . .
C31 C 0.7594(5) 0.3577(4) 0.5704(3) 0.0514(16) Uani 1 1 d . . . . .
H31A H 0.8259 0.3794 0.5696 0.062 Uiso 1 1 calc R . . . .
H31B H 0.7205 0.3796 0.5977 0.062 Uiso 1 1 calc R . . . .
C32 C 0.7694(6) 0.2798(4) 0.5803(3) 0.0561(18) Uani 1 1 d . . . . .
H32 H 0.8157 0.2717 0.6091 0.067 Uiso 1 1 calc R . . . .
C33 C 0.6678(6) 0.2476(5) 0.5920(3) 0.063(2) Uani 1 1 d . . . . .
H33 H 0.6734 0.1963 0.5875 0.075 Uiso 1 1 calc R . . . .
C34 C 0.5943(5) 0.2753(4) 0.5521(3) 0.0561(17) Uani 1 1 d . . . . .
H34A H 0.5498 0.2375 0.5409 0.067 Uiso 1 1 calc R . . . .
H34B H 0.5531 0.3126 0.5668 0.067 Uiso 1 1 calc R . . . .
C35 C 0.8107(6) 0.2453(4) 0.5324(3) 0.0605(19) Uani 1 1 d . . . . .
H35A H 0.8290 0.1966 0.5392 0.073 Uiso 1 1 calc R . . . .
H35B H 0.8703 0.2703 0.5204 0.073 Uiso 1 1 calc R . . . .
C36 C 0.7275(6) 0.2488(4) 0.4924(3) 0.0612(19) Uani 1 1 d . . . . .
H36A H 0.7561 0.2611 0.4592 0.073 Uiso 1 1 calc R . . . .
H36B H 0.6950 0.2030 0.4893 0.073 Uiso 1 1 calc R . . . .
C37 C 0.6279(7) 0.2611(6) 0.6441(3) 0.081(3) Uani 1 1 d . . . . .
H37A H 0.5562 0.2500 0.6448 0.098 Uiso 1 1 calc R . . . .
H37B H 0.6356 0.3109 0.6522 0.098 Uiso 1 1 calc R . . . .
C38 C 0.6821(9) 0.2175(8) 0.6840(4) 0.113(4) Uani 1 1 d . . . . .
H38A H 0.6518 0.2254 0.7170 0.169 Uiso 1 1 calc GR . . . .
H38B H 0.7521 0.2309 0.6851 0.169 Uiso 1 1 calc GR . . . .
H38C H 0.6769 0.1682 0.6752 0.169 Uiso 1 1 calc GR . . . .
C39 C 0.7003(5) 0.4972(4) 0.5091(2) 0.0449(15) Uani 1 1 d . . . . .
C40 C 0.7139(6) 0.5432(4) 0.5486(3) 0.0584(19) Uani 1 1 d . . . . .
H40 H 0.6841 0.5344 0.5804 0.070 Uiso 1 1 calc R . . . .
C41 C 0.7710(6) 0.6020(4) 0.5417(3) 0.062(2) Uani 1 1 d . . . . .
H41 H 0.7793 0.6322 0.5697 0.074 Uiso 1 1 calc R . . . .
C42 C 0.8028(5) 0.5750(4) 0.4599(3) 0.0545(17) Uani 1 1 d . . . . .
C43 C 0.8515(6) 0.5907(4) 0.4139(3) 0.063(2) Uani 1 1 d . . . . .
H43 H 0.8925 0.6306 0.4119 0.075 Uiso 1 1 calc R . . . .
C44 C 0.8409(6) 0.5500(4) 0.3732(3) 0.065(2) Uani 1 1 d . . . . .
H44 H 0.8741 0.5619 0.3428 0.078 Uiso 1 1 calc R . . . .
C45 C 0.7815(5) 0.4903(4) 0.3746(3) 0.0527(16) Uani 1 1 d . . . . .
C46 C 0.7334(5) 0.4712(4) 0.4186(3) 0.0475(15) Uani 1 1 d . . . . .
H46 H 0.6934 0.4307 0.4195 0.057 Uiso 1 1 calc R . . . .
C47 C 0.7449(5) 0.5133(4) 0.4626(3) 0.0471(15) Uani 1 1 d . . . . .
C48 C 0.7120(8) 0.3970(5) 0.3283(3) 0.075(3) Uani 1 1 d . . . . .
H48A H 0.7104 0.3793 0.2937 0.113 Uiso 1 1 calc GR . . . .
H48B H 0.6450 0.4109 0.3384 0.113 Uiso 1 1 calc GR . . . .
H48C H 0.7362 0.3606 0.3509 0.113 Uiso 1 1 calc GR . . . .
O1A O 0.2835(5) 0.6642(3) 0.4279(3) 0.086(2) Uani 1 1 d . . . . .
O2A O 0.2737(4) 0.7417(3) 0.3678(3) 0.0786(18) Uani 1 1 d . . . . .
C1A C 0.3113(5) 0.6897(4) 0.3877(3) 0.0523(15) Uani 1 1 d . . . . .
C2A C 0.3948(5) 0.6530(3) 0.3630(3) 0.0473(15) Uani 1 1 d . . . . .
C3A C 0.4233(8) 0.6692(5) 0.3144(3) 0.075(2) Uani 1 1 d . . . . .
H3AA H 0.3892 0.7047 0.2967 0.090 Uiso 1 1 calc R . . . .
C4A C 0.5005(10) 0.6347(6) 0.2911(4) 0.102(4) Uani 1 1 d . . . . .
H4A H 0.5181 0.6455 0.2574 0.122 Uiso 1 1 calc R . . . .
C5A C 0.5525(9) 0.5836(6) 0.3177(5) 0.099(4) Uani 1 1 d . . . . .
H5AA H 0.6073 0.5608 0.3025 0.118 Uiso 1 1 calc R . . . .
C6A C 0.5241(7) 0.5663(5) 0.3662(4) 0.080(3) Uani 1 1 d . . . . .
H6A H 0.5582 0.5311 0.3842 0.096 Uiso 1 1 calc R . . . .
C7A C 0.4469(6) 0.6004(4) 0.3879(3) 0.0605(19) Uani 1 1 d . . . . .
H7A H 0.4275 0.5880 0.4211 0.073 Uiso 1 1 calc R . . . .
O1B O 0.5422(5) 0.3378(3) 0.4331(2) 0.0706(15) Uani 1 1 d . . . . .
O2B O 0.5532(5) 0.2364(3) 0.3957(2) 0.0745(16) Uani 1 1 d . . . . .
C1B C 0.5267(5) 0.2975(4) 0.3969(2) 0.0474(15) Uani 1 1 d . . . . .
C2B C 0.4749(5) 0.3279(4) 0.3520(3) 0.0506(16) Uani 1 1 d . . . . .
C3B C 0.4241(8) 0.3901(5) 0.3553(4) 0.088(3) Uani 1 1 d . . . . .
H3B H 0.4164 0.4132 0.3866 0.105 Uiso 1 1 calc R . . . .
C4B C 0.3842(12) 0.4179(6) 0.3107(6) 0.120(5) Uani 1 1 d . . . . .
H4B H 0.3478 0.4600 0.3118 0.144 Uiso 1 1 calc R . . . .
C5B C 0.3980(12) 0.3840(9) 0.2650(5) 0.122(5) Uani 1 1 d . . . . .
H5B H 0.3732 0.4042 0.2349 0.146 Uiso 1 1 calc R . . . .
C6B C 0.4456(10) 0.3233(8) 0.2628(4) 0.111(4) Uani 1 1 d . . . . .
H6B H 0.4534 0.3002 0.2315 0.133 Uiso 1 1 calc R . . . .
C7B C 0.4829(7) 0.2946(6) 0.3058(3) 0.076(2) Uani 1 1 d . . . . .
H7B H 0.5151 0.2509 0.3040 0.091 Uiso 1 1 calc R . . . .
O1S O 0.7839(10) 0.6390(9) 0.6841(6) 0.087(5) Uani 0.5 1 d . . P A 2
H1S H 0.7745 0.6698 0.6623 0.130 Uiso 0.5 1 calc GR . P A 2
O2S O 0.9374(10) 0.6182(7) 0.6510(5) 0.080(4) Uani 0.5 1 d . . P A 2
C1S C 0.8382(8) 0.5248(4) 0.6824(4) 0.0472(13) Uani 0.5 1 d D . P A 2
C2S C 0.9057(7) 0.4763(5) 0.6644(3) 0.068(3) Uani 0.5 1 d G . P A 2
H2S H 0.9617 0.4911 0.6455 0.082 Uiso 0.5 1 calc R . P A 2
C3S C 0.8913(9) 0.4062(5) 0.6739(4) 0.067(4) Uani 0.5 1 d G . P A 2
H3S H 0.9374 0.3731 0.6616 0.080 Uiso 0.5 1 calc R . P A 2
C4S C 0.8094(10) 0.3846(4) 0.7016(4) 0.079(6) Uani 0.5 1 d G . P A 2
H4S H 0.7995 0.3367 0.7081 0.095 Uiso 0.5 1 calc R . P A 2
C5S C 0.7419(8) 0.4330(6) 0.7197(4) 0.068(3) Uani 0.5 1 d G . P A 2
H5S H 0.6859 0.4182 0.7386 0.082 Uiso 0.5 1 calc R . P A 2
C6S C 0.7563(8) 0.5031(5) 0.7101(4) 0.068(3) Uani 0.5 1 d G . P A 2
H6S H 0.7102 0.5363 0.7224 0.082 Uiso 0.5 1 calc R . P A 2
C7S C 0.8622(15) 0.5986(8) 0.6702(7) 0.0523(15) Uani 0.5 1 d D . P A 2
C10S C 0.8770(5) 0.5449(4) 0.6977(3) 0.091(3) Uani 0.5 1 d D U P B 1
H10S H 0.9072 0.5501 0.7319 0.109 Uiso 0.5 1 calc R . P B 1
Cl7S Cl 0.7662(6) 0.4953(5) 0.7047(4) 0.147(3) Uani 0.5 1 d DG U P B 1
Cl8S Cl 0.9650(7) 0.5013(5) 0.6589(5) 0.214(6) Uani 0.5 1 d DG U P B 1
Cl9S Cl 0.8511(8) 0.6298(3) 0.6746(4) 0.136(3) Uani 0.5 1 d DG U P B 1

loop_
_atom_site_aniso_label
_atom_site_aniso_U_11
_atom_site_aniso_U_22
_atom_site_aniso_U_33
_atom_site_aniso_U_23
_atom_site_aniso_U_13
_atom_site_aniso_U_12
Cl1S 0.337(8) 0.096(2) 0.235(6) 0.014(3) -0.182(6) 0.018(4)
Cl2S 0.135(3) 0.142(3) 0.236(5) -0.061(3) 0.016(3) -0.075(3)
Cl3S 0.167(3) 0.0883(18) 0.121(2) 0.0170(17) -0.057(2) -0.028(2)
C8S 0.111(9) 0.098(8) 0.118(9) 0.012(7) -0.043(7) -0.044(7)
Cl4S 0.157(3) 0.114(2) 0.0652(14) 0.0134(13) 0.0023(15) -0.067(2)
Cl5S 0.201(4) 0.149(3) 0.0746(17) 0.0144(18) -0.016(2) -0.077(3)
Cl6S 0.100(3) 0.107(3) 0.291(6) -0.020(3) -0.043(3) 0.005(2)
C9S 0.090(6) 0.107(6) 0.075(6) 0.011(5) -0.012(4) -0.015(5)
O1 0.037(2) 0.053(2) 0.0274(19) -0.0021(16) -0.0040(15) 0.0064(19)
O2 0.080(3) 0.070(3) 0.028(2) -0.007(2) -0.006(2) -0.012(3)
O3 0.038(2) 0.074(3) 0.031(2) 0.0049(19) -0.0036(17) 0.015(2)
O4 0.067(3) 0.079(4) 0.044(3) 0.008(2) 0.013(2) -0.013(3)
N1 0.040(3) 0.065(3) 0.025(2) -0.004(2) -0.0078(19) 0.011(2)
N2 0.043(3) 0.072(4) 0.029(2) 0.002(2) -0.002(2) 0.015(3)
N3 0.041(3) 0.045(3) 0.044(3) 0.002(2) -0.002(2) 0.000(2)
N4 0.062(4) 0.044(3) 0.053(3) 0.007(2) -0.004(3) -0.007(3)
N5 0.050(3) 0.057(3) 0.040(3) -0.001(2) -0.002(2) 0.002(3)
N6 0.058(4) 0.059(4) 0.077(5) -0.002(3) -0.026(3) -0.007(3)
C1 0.040(3) 0.044(3) 0.031(3) 0.001(2) -0.008(2) -0.002(3)
C2 0.038(3) 0.049(3) 0.028(3) 0.002(2) -0.003(2) -0.006(3)
C3 0.038(3) 0.062(4) 0.031(3) 0.002(3) 0.002(2) 0.000(3)
C4 0.050(4) 0.076(5) 0.032(3) -0.001(3) 0.003(3) 0.000(3)
C5 0.056(4) 0.084(5) 0.026(3) 0.007(3) -0.006(3) -0.005(4)
C6 0.052(4) 0.070(4) 0.031(3) 0.011(3) -0.009(3) 0.004(3)
C7 0.036(3) 0.055(4) 0.029(3) 0.005(2) -0.001(2) -0.002(3)
C8 0.036(3) 0.055(4) 0.035(3) 0.003(2) -0.002(2) 0.006(3)
C9 0.038(3) 0.049(3) 0.026(3) -0.001(2) -0.007(2) 0.001(3)
C10 0.037(3) 0.036(3) 0.039(3) -0.005(2) -0.010(2) -0.003(2)
C11 0.034(3) 0.047(3) 0.055(4) -0.002(3) -0.002(3) 0.003(3)
C12 0.045(4) 0.049(4) 0.064(4) -0.007(3) 0.004(3) 0.003(3)
C13 0.062(5) 0.050(4) 0.054(4) -0.011(3) -0.001(3) 0.005(3)
C14 0.043(4) 0.049(4) 0.060(4) -0.001(3) -0.010(3) -0.006(3)
C15 0.051(4) 0.049(4) 0.081(5) -0.008(4) -0.015(4) 0.007(3)
C16 0.068(5) 0.048(4) 0.057(4) -0.001(3) -0.012(4) 0.010(4)
C17 0.081(6) 0.077(5) 0.052(5) -0.011(4) -0.002(4) -0.012(5)
C18 0.104(8) 0.109(8) 0.061(5) 0.001(5) -0.017(5) -0.030(7)
C19 0.031(3) 0.045(3) 0.036(3) 0.003(2) -0.002(2) 0.006(2)
C20 0.054(4) 0.048(4) 0.040(3) 0.001(3) 0.000(3) 0.007(3)
C21 0.065(5) 0.053(4) 0.043(4) 0.011(3) 0.004(3) -0.005(4)
C22 0.052(4) 0.038(3) 0.047(4) -0.004(2) -0.007(3) 0.002(3)
C23 0.058(4) 0.044(3) 0.055(4) -0.007(3) -0.008(3) -0.002(3)
C24 0.065(5) 0.053(4) 0.044(4) -0.014(3) -0.014(3) 0.001(3)
C25 0.051(3) 0.054(3) 0.036(3) -0.004(2) -0.012(2) 0.003(3)
C26 0.041(3) 0.045(3) 0.033(3) -0.007(2) -0.002(2) 0.005(3)
C27 0.035(3) 0.040(3) 0.037(3) -0.003(2) -0.003(2) 0.008(2)
C28 0.099(6) 0.074(5) 0.034(3) -0.009(3) 0.013(4) -0.028(5)
C29 0.036(3) 0.063(4) 0.029(3) 0.000(3) -0.003(2) 0.008(3)
C30 0.038(3) 0.062(4) 0.039(3) 0.002(3) 0.004(2) 0.003(3)
C31 0.040(4) 0.069(4) 0.046(4) 0.005(3) -0.005(3) 0.008(3)
C32 0.050(4) 0.068(5) 0.050(4) 0.010(3) -0.007(3) 0.011(4)
C33 0.057(5) 0.080(5) 0.051(4) 0.021(4) 0.000(3) 0.005(4)
C34 0.049(4) 0.068(4) 0.052(4) 0.007(3) 0.002(3) -0.008(3)
C35 0.056(5) 0.057(4) 0.069(5) 0.006(3) 0.004(4) 0.012(4)
C36 0.070(5) 0.059(4) 0.055(4) 0.006(3) 0.011(4) 0.009(4)
C37 0.073(6) 0.114(8) 0.057(5) 0.011(5) -0.002(4) -0.016(5)
C38 0.089(8) 0.183(13) 0.066(6) 0.038(7) -0.002(5) -0.003(8)
C39 0.035(3) 0.060(4) 0.039(3) 0.001(3) -0.010(2) 0.010(3)
C40 0.049(4) 0.075(5) 0.051(4) -0.007(3) -0.015(3) 0.008(4)
C41 0.057(5) 0.066(5) 0.062(5) -0.003(4) -0.022(4) 0.008(4)
C42 0.040(4) 0.059(4) 0.065(5) 0.012(3) -0.010(3) 0.001(3)
C43 0.049(4) 0.057(4) 0.082(6) 0.013(4) -0.012(4) -0.008(3)
C44 0.053(5) 0.078(5) 0.065(5) 0.023(4) 0.008(4) -0.003(4)
C45 0.050(4) 0.060(4) 0.048(4) 0.014(3) 0.001(3) 0.004(3)
C46 0.039(4) 0.052(4) 0.051(4) 0.009(3) -0.002(3) 0.005(3)
C47 0.035(3) 0.052(4) 0.054(4) 0.007(3) -0.008(3) 0.004(3)
C48 0.103(7) 0.076(5) 0.046(4) -0.005(4) 0.018(4) -0.019(5)
O1A 0.100(5) 0.072(4) 0.087(4) 0.021(3) 0.046(4) 0.019(3)
O2A 0.060(4) 0.066(3) 0.110(5) 0.021(3) 0.006(3) 0.018(3)
C1A 0.050(4) 0.051(4) 0.056(4) 0.000(3) 0.001(3) -0.010(3)
C2A 0.044(4) 0.045(3) 0.052(4) -0.003(3) -0.003(3) -0.009(3)
C3A 0.090(7) 0.064(5) 0.070(5) 0.004(4) 0.015(5) -0.002(5)
C4A 0.138(10) 0.085(7) 0.083(7) -0.005(5) 0.047(7) -0.002(7)
C5A 0.088(7) 0.082(7) 0.126(10) -0.032(7) 0.036(7) 0.013(6)
C6A 0.071(6) 0.066(5) 0.103(7) -0.015(5) -0.006(5) 0.025(5)
C7A 0.066(5) 0.053(4) 0.063(5) -0.010(3) -0.011(4) 0.006(4)
O1B 0.077(4) 0.078(4) 0.057(3) -0.007(3) -0.028(3) 0.009(3)
O2B 0.090(4) 0.065(3) 0.069(4) 0.015(3) 0.011(3) 0.027(3)
C1B 0.044(4) 0.059(4) 0.040(3) 0.008(3) 0.006(3) 0.007(3)
C2B 0.045(4) 0.057(4) 0.051(4) 0.004(3) -0.008(3) -0.003(3)
C3B 0.088(7) 0.071(6) 0.104(8) -0.008(5) -0.035(6) 0.033(5)
C4B 0.140(12) 0.080(7) 0.141(12) 0.007(7) -0.038(10) 0.032(8)
C5B 0.128(11) 0.142(12) 0.095(9) 0.022(8) -0.056(8) -0.002(10)
C6B 0.119(10) 0.149(12) 0.064(6) -0.006(7) -0.029(6) -0.005(9)
C7B 0.087(6) 0.090(6) 0.050(5) -0.006(4) -0.010(4) -0.011(5)
O1S 0.052(8) 0.112(12) 0.096(10) 0.025(9) 0.007(7) -0.008(8)
O2S 0.070(8) 0.108(10) 0.060(7) -0.007(6) 0.024(6) -0.025(7)
C1S 0.051(3) 0.054(3) 0.036(3) -0.004(2) -0.012(2) 0.003(3)
C2S 0.090(8) 0.075(6) 0.040(5) 0.010(4) -0.021(5) -0.031(6)
C3S 0.085(11) 0.084(11) 0.032(7) -0.019(7) -0.030(7) 0.012(9)
C4S 0.123(16) 0.055(9) 0.060(10) 0.005(7) -0.067(11) -0.013(10)
C5S 0.090(8) 0.075(6) 0.040(5) 0.010(4) -0.021(5) -0.031(6)
C6S 0.090(8) 0.075(6) 0.040(5) 0.010(4) -0.021(5) -0.031(6)
C7S 0.050(4) 0.051(4) 0.056(4) 0.000(3) 0.001(3) -0.010(3)
C10S 0.090(6) 0.107(6) 0.075(6) 0.011(5) -0.012(4) -0.015(5)
Cl7S 0.137(7) 0.172(9) 0.132(7) 0.010(6) -0.029(5) -0.007(6)
Cl8S 0.226(11) 0.231(12) 0.185(10) -0.020(9) 0.054(9) 0.061(10)
Cl9S 0.167(9) 0.116(5) 0.124(7) -0.001(5) -0.034(7) -0.001(7)

loop_
_atom_type_symbol
_atom_type_description
_atom_type_scat_dispersion_real
_atom_type_scat_dispersion_imag
_atom_type_scat_source
C C 0.0181 0.0091 'International Tables Vol C Tables 4.2.6.8 and 6.1.1.4'
H H 0.0000 0.0000 'International Tables Vol C Tables 4.2.6.8 and 6.1.1.4'
Cl Cl 0.3639 0.7018 'International Tables Vol C Tables 4.2.6.8 and 6.1.1.4'
N N 0.0311 0.0180 'International Tables Vol C Tables 4.2.6.8 and 6.1.1.4'
O O 0.0492 0.0322 'International Tables Vol C Tables 4.2.6.8 and 6.1.1.4'

loop_
_geom_angle_atom_site_label_1
_geom_angle_atom_site_label_2
_geom_angle_atom_site_label_3
_geom_angle
_geom_angle_site_symmetry_1
_geom_angle_site_symmetry_3
_geom_angle_publ_flag
Cl1S C8S Cl2S 117.3(8) . . ?
Cl1S C8S Cl3S 106.0(7) . . ?
Cl1S C8S H8S 109.0 . . ?
Cl2S C8S Cl3S 106.2(6) . . ?
Cl2S C8S H8S 109.0 . . ?
Cl3S C8S H8S 109.0 . . ?
Cl4S C9S H9S 108.1 . . ?
Cl5S C9S Cl4S 108.3(6) . . ?
Cl5S C9S H9S 108.1 . . ?
Cl6S C9S Cl4S 110.5(6) . . ?
Cl6S C9S Cl5S 113.5(7) . . ?
Cl6S C9S H9S 108.1 . . ?
C1 O1 C9 116.8(4) . . ?
C25 O2 C28 117.2(5) . . ?
C8 O3 C29 117.3(5) . . ?
C45 O4 C48 117.9(5) . . ?
C1 N1 N2 119.0(5) . . ?
C8 N2 N1 118.8(5) . . ?
C10 N3 H3 109.4 . . ?
C14 N3 H3 109.4 . . ?
C14 N3 C10 111.4(5) . . ?
C14 N3 C16 108.8(5) . . ?
C16 N3 H3 109.4 . . ?
C16 N3 C10 108.5(5) . . ?
C21 N4 C22 117.2(6) . . ?
C30 N5 H5 109.3 . . ?
C30 N5 C36 107.5(5) . . ?
C34 N5 H5 109.3 . . ?
C34 N5 C30 113.0(5) . . ?
C34 N5 C36 108.3(6) . . ?
C36 N5 H5 109.3 . . ?
C41 N6 C42 117.2(7) . . ?
O1 C1 C2 115.1(5) . . ?
N1 C1 O1 119.8(5) . . ?
N1 C1 C2 125.1(6) . . ?
C3 C2 C1 124.0(6) . . ?
C7 C2 C1 115.3(5) . . ?
C7 C2 C3 120.7(5) . . ?
C2 C3 H3A 120.5 . . ?
C4 C3 C2 118.9(6) . . ?
C4 C3 H3A 120.5 . . ?
C3 C4 H4 119.6 . . ?
C3 C4 C5 120.8(6) . . ?
C5 C4 H4 119.6 . . ?
C4 C5 H5A 120.0 . . ?
C6 C5 C4 120.0(6) . . ?
C6 C5 H5A 120.0 . . ?
C5 C6 H6 119.8 . . ?
C5 C6 C7 120.3(7) . . ?
C7 C6 H6 119.8 . . ?
C2 C7 C6 119.2(6) . . ?
C2 C7 C8 116.8(5) . . ?
C6 C7 C8 124.0(6) . . ?
O3 C8 C7 115.9(5) . . ?
N2 C8 O3 119.3(5) . . ?
N2 C8 C7 124.8(6) . . ?
O1 C9 H9 110.0 . . ?
O1 C9 C10 108.0(5) . . ?
O1 C9 C19 109.7(5) . . ?
C10 C9 H9 110.0 . . ?
C10 C9 C19 109.1(5) . . ?
C19 C9 H9 110.0 . . ?
N3 C10 C9 112.5(5) . . ?
N3 C10 H10 106.4 . . ?
N3 C10 C11 107.9(5) . . ?
C9 C10 H10 106.4 . . ?
C11 C10 C9 116.5(5) . . ?
C11 C10 H10 106.4 . . ?
C10 C11 H11A 109.8 . . ?
C10 C11 H11B 109.8 . . ?
C10 C11 C12 109.3(6) . . ?
H11A C11 H11B 108.3 . . ?
C12 C11 H11A 109.8 . . ?
C12 C11 H11B 109.8 . . ?
C11 C12 H12 110.0 . . ?
C11 C12 C13 109.1(6) . . ?
C13 C12 H12 110.0 . . ?
C15 C12 C11 109.0(6) . . ?
C15 C12 H12 110.0 . . ?
C15 C12 C13 108.7(6) . . ?
C12 C13 H13 108.0 . . ?
C12 C13 C14 106.3(6) . . ?
C14 C13 H13 108.0 . . ?
C17 C13 C12 112.8(7) . . ?
C17 C13 H13 108.0 . . ?
C17 C13 C14 113.7(7) . . ?
N3 C14 C13 110.8(6) . . ?
N3 C14 H14A 109.5 . . ?
N3 C14 H14B 109.5 . . ?
C13 C14 H14A 109.5 . . ?
C13 C14 H14B 109.5 . . ?
H14A C14 H14B 108.1 . . ?
C12 C15 H15A 110.1 . . ?
C12 C15 H15B 110.1 . . ?
C12 C15 C16 108.1(6) . . ?
H15A C15 H15B 108.4 . . ?
C16 C15 H15A 110.1 . . ?
C16 C15 H15B 110.1 . . ?
N3 C16 C15 109.4(6) . . ?
N3 C16 H16A 109.8 . . ?
N3 C16 H16B 109.8 . . ?
C15 C16 H16A 109.8 . . ?
C15 C16 H16B 109.8 . . ?
H16A C16 H16B 108.3 . . ?
C13 C17 H17A 108.4 . . ?
C13 C17 H17B 108.4 . . ?
C13 C17 C18 115.4(8) . . ?
H17A C17 H17B 107.5 . . ?
C18 C17 H17A 108.4 . . ?
C18 C17 H17B 108.4 . . ?
C17 C18 H18A 109.5 . . ?
C17 C18 H18B 109.5 . . ?
C17 C18 H18C 109.5 . . ?
H18A C18 H18B 109.5 . . ?
H18A C18 H18C 109.5 . . ?
H18B C18 H18C 109.5 . . ?
C20 C19 C9 121.0(5) . . ?
C20 C19 C27 118.6(6) . . ?
C27 C19 C9 120.4(5) . . ?
C19 C20 H20 119.9 . . ?
C19 C20 C21 120.1(6) . . ?
C21 C20 H20 119.9 . . ?
N4 C21 C20 123.4(6) . . ?
N4 C21 H21 118.3 . . ?
C20 C21 H21 118.3 . . ?
N4 C22 C23 117.8(6) . . ?
N4 C22 C27 123.5(6) . . ?
C27 C22 C23 118.7(6) . . ?
C22 C23 H23 119.3 . . ?
C24 C23 C22 121.5(7) . . ?
C24 C23 H23 119.3 . . ?
C23 C24 H24 119.8 . . ?
C23 C24 C25 120.4(6) . . ?
C25 C24 H24 119.8 . . ?
O2 C25 C24 114.5(5) . . ?
O2 C25 C26 124.9(6) . . ?
C26 C25 C24 120.7(6) . . ?
C25 C26 H26 120.5 . . ?
C25 C26 C27 118.9(6) . . ?
C27 C26 H26 120.5 . . ?
C19 C27 C26 123.2(6) . . ?
C22 C27 C19 117.0(6) . . ?
C22 C27 C26 119.8(5) . . ?
O2 C28 H28A 109.5 . . ?
O2 C28 H28B 109.5 . . ?
O2 C28 H28C 109.5 . . ?
H28A C28 H28B 109.5 . . ?
H28A C28 H28C 109.5 . . ?
H28B C28 H28C 109.5 . . ?
O3 C29 H29 109.3 . . ?
O3 C29 C30 107.7(5) . . ?
O3 C29 C39 110.5(5) . . ?
C30 C29 H29 109.3 . . ?
C39 C29 H29 109.3 . . ?
C39 C29 C30 110.6(5) . . ?
N5 C30 C29 111.5(5) . . ?
N5 C30 H30 107.1 . . ?
N5 C30 C31 107.2(6) . . ?
C29 C30 H30 107.1 . . ?
C31 C30 C29 116.4(6) . . ?
C31 C30 H30 107.1 . . ?
C30 C31 H31A 109.9 . . ?
C30 C31 H31B 109.9 . . ?
H31A C31 H31B 108.3 . . ?
C32 C31 C30 109.0(6) . . ?
C32 C31 H31A 109.9 . . ?
C32 C31 H31B 109.9 . . ?
C31 C32 H32 109.8 . . ?
C31 C32 C33 110.7(6) . . ?
C31 C32 C35 108.2(6) . . ?
C33 C32 H32 109.8 . . ?
C33 C32 C35 108.4(7) . . ?
C35 C32 H32 109.8 . . ?
C32 C33 H33 107.9 . . ?
C32 C33 C34 107.0(6) . . ?
C34 C33 H33 107.9 . . ?
C37 C33 C32 115.8(7) . . ?
C37 C33 H33 107.9 . . ?
C37 C33 C34 110.0(7) . . ?
N5 C34 C33 109.2(6) . . ?
N5 C34 H34A 109.8 . . ?
N5 C34 H34B 109.8 . . ?
C33 C34 H34A 109.8 . . ?
C33 C34 H34B 109.8 . . ?
H34A C34 H34B 108.3 . . ?
C32 C35 H35A 110.4 . . ?
C32 C35 H35B 110.4 . . ?
C32 C35 C36 106.7(6) . . ?
H35A C35 H35B 108.6 . . ?
C36 C35 H35A 110.4 . . ?
C36 C35 H35B 110.4 . . ?
N5 C36 C35 109.4(6) . . ?
N5 C36 H36A 109.8 . . ?
N5 C36 H36B 109.8 . . ?
C35 C36 H36A 109.8 . . ?
C35 C36 H36B 109.8 . . ?
H36A C36 H36B 108.2 . . ?
C33 C37 H37A 109.3 . . ?
C33 C37 H37B 109.3 . . ?
C33 C37 C38 111.6(9) . . ?
H37A C37 H37B 108.0 . . ?
C38 C37 H37A 109.3 . . ?
C38 C37 H37B 109.3 . . ?
C37 C38 H38A 109.5 . . ?
C37 C38 H38B 109.5 . . ?
C37 C38 H38C 109.5 . . ?
H38A C38 H38B 109.5 . . ?
H38A C38 H38C 109.5 . . ?
H38B C38 H38C 109.5 . . ?
C40 C39 C29 120.9(6) . . ?
C40 C39 C47 117.7(7) . . ?
C47 C39 C29 121.3(6) . . ?
C39 C40 H40 120.0 . . ?
C41 C40 C39 119.9(7) . . ?
C41 C40 H40 120.0 . . ?
N6 C41 C40 124.5(8) . . ?
N6 C41 H41 117.7 . . ?
C40 C41 H41 117.7 . . ?
N6 C42 C43 118.5(7) . . ?
N6 C42 C47 123.1(7) . . ?
C43 C42 C47 118.3(7) . . ?
C42 C43 H43 119.4 . . ?
C44 C43 C42 121.2(7) . . ?
C44 C43 H43 119.4 . . ?
C43 C44 H44 119.4 . . ?
C43 C44 C45 121.2(7) . . ?
C45 C44 H44 119.4 . . ?
O4 C45 C44 114.7(6) . . ?
O4 C45 C46 124.9(7) . . ?
C46 C45 C44 120.5(7) . . ?
C45 C46 H46 120.4 . . ?
C45 C46 C47 119.1(7) . . ?
C47 C46 H46 120.4 . . ?
C39 C47 C42 117.5(6) . . ?
C39 C47 C46 122.9(6) . . ?
C42 C47 C46 119.5(6) . . ?
O4 C48 H48A 109.5 . . ?
O4 C48 H48B 109.5 . . ?
O4 C48 H48C 109.5 . . ?
H48A C48 H48B 109.5 . . ?
H48A C48 H48C 109.5 . . ?
H48B C48 H48C 109.5 . . ?
O1A C1A O2A 124.5(8) . . ?
O1A C1A C2A 115.1(7) . . ?
O2A C1A C2A 120.4(7) . . ?
C3A C2A C1A 121.1(7) . . ?
C3A C2A C7A 117.7(8) . . ?
C7A C2A C1A 121.2(7) . . ?
C2A C3A H3AA 119.4 . . ?
C2A C3A C4A 121.3(9) . . ?
C4A C3A H3AA 119.4 . . ?
C3A C4A H4A 120.3 . . ?
C3A C4A C5A 119.3(10) . . ?
C5A C4A H4A 120.3 . . ?
C4A C5A H5AA 120.0 . . ?
C6A C5A C4A 120.0(9) . . ?
C6A C5A H5AA 120.0 . . ?
C5A C6A H6A 120.3 . . ?
C7A C6A C5A 119.3(9) . . ?
C7A C6A H6A 120.3 . . ?
C2A C7A H7A 118.8 . . ?
C6A C7A C2A 122.4(9) . . ?
C6A C7A H7A 118.8 . . ?
O1B C1B C2B 116.4(6) . . ?
O2B C1B O1B 124.5(7) . . ?
O2B C1B C2B 119.1(7) . . ?
C3B C2B C1B 121.3(7) . . ?
C3B C2B C7B 119.5(8) . . ?
C7B C2B C1B 119.1(7) . . ?
C2B C3B H3B 121.1 . . ?
C2B C3B C4B 117.9(10) . . ?
C4B C3B H3B 121.1 . . ?
C3B C4B H4B 119.9 . . ?
C5B C4B C3B 120.2(11) . . ?
C5B C4B H4B 119.9 . . ?
C4B C5B H5B 119.5 . . ?
C6B C5B C4B 121.0(12) . . ?
C6B C5B H5B 119.5 . . ?
C5B C6B H6B 120.1 . . ?
C5B C6B C7B 119.7(12) . . ?
C7B C6B H6B 120.1 . . ?
C2B C7B H7B 119.2 . . ?
C6B C7B C2B 121.6(11) . . ?
C6B C7B H7B 119.2 . . ?
C7S O1S H1S 109.5 . . ?
C2S C1S C6S 120.0 . . ?
C2S C1S C7S 115.1(10) . . ?
C6S C1S C7S 124.9(10) . . ?
C1S C2S H2S 120.0 . . ?
C3S C2S C1S 120.0 . . ?
C3S C2S H2S 120.0 . . ?
C2S C3S H3S 120.0 . . ?
C2S C3S C4S 120.0 . . ?
C4S C3S H3S 120.0 . . ?
C3S C4S H4S 120.0 . . ?
C5S C4S C3S 120.0 . . ?
C5S C4S H4S 120.0 . . ?
C4S C5S H5S 120.0 . . ?
C6S C5S C4S 120.0 . . ?
C6S C5S H5S 120.0 . . ?
C1S C6S H6S 120.0 . . ?
C5S C6S C1S 120.0 . . ?
C5S C6S H6S 120.0 . . ?
O1S C7S C1S 108.6(13) . . ?
O2S C7S O1S 126.3(15) . . ?
O2S C7S C1S 125.2(17) . . ?
Cl7S C10S H10S 107.5 . . ?
Cl7S C10S Cl9S 111.4 . . ?
Cl8S C10S H10S 107.5 . . ?
Cl8S C10S Cl7S 111.3 . . ?
Cl8S C10S Cl9S 111.4 . . ?
Cl9S C10S H10S 107.5 . . ?

loop_
_geom_bond_atom_site_label_1
_geom_bond_atom_site_label_2
_geom_bond_distance
_geom_bond_site_symmetry_2
_geom_bond_publ_flag
Cl1S C8S 1.718(12) . ?
Cl2S C8S 1.743(14) . ?
Cl3S C8S 1.789(15) . ?
C8S H8S 1.0000 . ?
Cl4S C9S 1.765(11) . ?
Cl5S C9S 1.755(11) . ?
Cl6S C9S 1.706(13) . ?
C9S H9S 1.0000 . ?
O1 C1 1.359(7) . ?
O1 C9 1.440(6) . ?
O2 C25 1.359(8) . ?
O2 C28 1.442(9) . ?
O3 C8 1.360(7) . ?
O3 C29 1.441(7) . ?
O4 C45 1.346(9) . ?
O4 C48 1.423(10) . ?
N1 N2 1.389(7) . ?
N1 C1 1.289(8) . ?
N2 C8 1.302(8) . ?
N3 H3 1.0000 . ?
N3 C10 1.512(8) . ?
N3 C14 1.486(8) . ?
N3 C16 1.488(9) . ?
N4 C21 1.310(9) . ?
N4 C22 1.373(9) . ?
N5 H5 1.0000 . ?
N5 C30 1.505(9) . ?
N5 C34 1.500(9) . ?
N5 C36 1.518(9) . ?
N6 C41 1.310(11) . ?
N6 C42 1.356(10) . ?
C1 C2 1.447(8) . ?
C2 C3 1.402(9) . ?
C2 C7 1.381(9) . ?
C3 H3A 0.9500 . ?
C3 C4 1.371(9) . ?
C4 H4 0.9500 . ?
C4 C5 1.409(10) . ?
C5 H5A 0.9500 . ?
C5 C6 1.352(10) . ?
C6 H6 0.9500 . ?
C6 C7 1.415(8) . ?
C7 C8 1.426(9) . ?
C9 H9 1.0000 . ?
C9 C10 1.526(9) . ?
C9 C19 1.533(9) . ?
C10 H10 1.0000 . ?
C10 C11 1.515(9) . ?
C11 H11A 0.9900 . ?
C11 H11B 0.9900 . ?
C11 C12 1.536(9) . ?
C12 H12 1.0000 . ?
C12 C13 1.538(11) . ?
C12 C15 1.519(11) . ?
C13 H13 1.0000 . ?
C13 C14 1.542(10) . ?
C13 C17 1.504(11) . ?
C14 H14A 0.9900 . ?
C14 H14B 0.9900 . ?
C15 H15A 0.9900 . ?
C15 H15B 0.9900 . ?
C15 C16 1.537(11) . ?
C16 H16A 0.9900 . ?
C16 H16B 0.9900 . ?
C17 H17A 0.9900 . ?
C17 H17B 0.9900 . ?
C17 C18 1.512(12) . ?
C18 H18A 0.9800 . ?
C18 H18B 0.9800 . ?
C18 H18C 0.9800 . ?
C19 C20 1.359(9) . ?
C19 C27 1.424(8) . ?
C20 H20 0.9500 . ?
C20 C21 1.411(10) . ?
C21 H21 0.9500 . ?
C22 C23 1.417(9) . ?
C22 C27 1.407(9) . ?
C23 H23 0.9500 . ?
C23 C24 1.335(11) . ?
C24 H24 0.9500 . ?
C24 C25 1.418(10) . ?
C25 C26 1.377(8) . ?
C26 H26 0.9500 . ?
C26 C27 1.427(9) . ?
C28 H28A 0.9800 . ?
C28 H28B 0.9800 . ?
C28 H28C 0.9800 . ?
C29 H29 1.0000 . ?
C29 C30 1.535(9) . ?
C29 C39 1.505(10) . ?
C30 H30 1.0000 . ?
C30 C31 1.533(9) . ?
C31 H31A 0.9900 . ?
C31 H31B 0.9900 . ?
C31 C32 1.532(11) . ?
C32 H32 1.0000 . ?
C32 C33 1.535(11) . ?
C32 C35 1.540(11) . ?
C33 H33 1.0000 . ?
C33 C34 1.546(10) . ?
C33 C37 1.505(12) . ?
C34 H34A 0.9900 . ?
C34 H34B 0.9900 . ?
C35 H35A 0.9900 . ?
C35 H35B 0.9900 . ?
C35 C36 1.546(11) . ?
C36 H36A 0.9900 . ?
C36 H36B 0.9900 . ?
C37 H37A 0.9900 . ?
C37 H37B 0.9900 . ?
C37 C38 1.538(14) . ?
C38 H38A 0.9800 . ?
C38 H38B 0.9800 . ?
C38 H38C 0.9800 . ?
C39 C40 1.387(10) . ?
C39 C47 1.408(9) . ?
C40 H40 0.9500 . ?
C40 C41 1.382(12) . ?
C41 H41 0.9500 . ?
C42 C43 1.419(12) . ?
C42 C47 1.425(10) . ?
C43 H43 0.9500 . ?
C43 C44 1.344(12) . ?
C44 H44 0.9500 . ?
C44 C45 1.404(11) . ?
C45 C46 1.385(10) . ?
C46 H46 0.9500 . ?
C46 C47 1.431(10) . ?
C48 H48A 0.9800 . ?
C48 H48B 0.9800 . ?
C48 H48C 0.9800 . ?
O1A C1A 1.232(9) . ?
O2A C1A 1.244(9) . ?
C1A C2A 1.484(10) . ?
C2A C3A 1.381(11) . ?
C2A C7A 1.400(10) . ?
C3A H3AA 0.9500 . ?
C3A C4A 1.381(14) . ?
C4A H4A 0.9500 . ?
C4A C5A 1.402(18) . ?
C5A H5AA 0.9500 . ?
C5A C6A 1.384(16) . ?
C6A H6A 0.9500 . ?
C6A C7A 1.359(12) . ?
C7A H7A 0.9500 . ?
O1B C1B 1.254(9) . ?
O2B C1B 1.233(9) . ?
C1B C2B 1.500(9) . ?
C2B C3B 1.386(12) . ?
C2B C7B 1.390(11) . ?
C3B H3B 0.9500 . ?
C3B C4B 1.406(16) . ?
C4B H4B 0.9500 . ?
C4B C5B 1.39(2) . ?
C5B H5B 0.9500 . ?
C5B C6B 1.337(19) . ?
C6B H6B 0.9500 . ?
C6B C7B 1.363(15) . ?
C7B H7B 0.9500 . ?
O1S H1S 0.8400 . ?
O1S C7S 1.36(3) . ?
O2S C7S 1.20(2) . ?
C1S C2S 1.3900 . ?
C1S C6S 1.3900 . ?
C1S C7S 1.497(16) . ?
C2S H2S 0.9500 . ?
C2S C3S 1.3900 . ?
C3S H3S 0.9500 . ?
C3S C4S 1.3900 . ?
C4S H4S 0.9500 . ?
C4S C5S 1.3900 . ?
C5S H5S 0.9500 . ?
C5S C6S 1.3900 . ?
C6S H6S 0.9500 . ?
C10S H10S 1.0000 . ?
C10S Cl7S 1.7832 . ?
C10S Cl8S 1.7828 . ?
C10S Cl9S 1.7835 . ?

loop_
_geom_hbond_atom_site_label_D
_geom_hbond_atom_site_label_H
_geom_hbond_atom_site_label_A
_geom_hbond_distance_DH
_geom_hbond_distance_HA
_geom_hbond_distance_DA
_geom_hbond_angle_DHA
_geom_hbond_site_symmetry_A
N3 H3 O1A 1.00 1.58 2.564(8) 165.4 .
N5 H5 O1B 1.00 1.57 2.563(8) 169.7 .
C14 H14B O1 0.99 2.37 3.081(8) 128.1 .
O1S H1S O2A 0.84 1.88 2.686(17) 158.9 4_566
